data_1560989
loop_
_publ_author_name
'Tarasenko, Maria S.'
'Berezin, Alexey S.'
'Kiryakov, Alexander S.'
'Piryazev, Dmitry A.'
'Filatova, Irina Yu.'
'Naumov, Nikolay G.'

_publ_section_title
;
 Synthesis, crystal structure and photoluminescence of Eu3+ or Tb3+ doped
 solid solutions (Y1-xREx)4S3(Si2O7)
;
_journal_name_full 'Journal of Solid State Chemistry'
_journal_page_first 36
_journal_page_last 41
_journal_paper_doi 10.1016/j.jssc.2018.05.016
_journal_volume 265
_journal_year 2018
_chemical_formula_sum 'Eu0.15 O7 S3 Si2 Y3.85'
_chemical_formula_weight 629.46
_chemical_melting_point 1818
_space_group_IT_number 141
_space_group_name_Hall '-I 4bd 2'
_space_group_name_H-M_alt 'I 41/a m d :2'
_symmetry_cell_setting tetragonal
_symmetry_Int_Tables_number 141
_symmetry_space_group_name_Hall '-I 4bd 2'
_symmetry_space_group_name_H-M 'I 41/a m d :2'
_atom_sites_solution_hydrogens notdet
_atom_sites_solution_primary direct
_atom_sites_solution_secondary difmap
_cell_angle_alpha 90.00
_cell_angle_beta 90.00
_cell_angle_gamma 90.00
_cell_formula_units_Z 8
_cell_length_a 11.6506(8)
_cell_length_b 11.6506(8)
_cell_length_c 13.6054(16)
_cell_measurement_reflns_used 1043
_cell_measurement_temperature 296(2)
_cell_measurement_theta_max 28.41
_cell_measurement_theta_min 4.61
_cell_volume 1846.7(3)
_computing_cell_refinement 'Apex2 V.1.27 (Bruker, 2005)'
_computing_data_collection 'Apex2 V.1.27 (Bruker, 2005)'
_computing_data_reduction 'Apex2 V.1.27 (Bruker, 2005)'
_computing_molecular_graphics 'SHELXTL V6.22 (Bruker, 2000-2005)'
_computing_publication_material 'local programs'
_computing_structure_refinement 'SHELXL-97 (Sheldrick, 1997)'
_computing_structure_solution 'SHELXS-97 (Sheldrick, 1990)'
_diffrn_ambient_temperature 296(2)
_diffrn_detector_area_resol_mean 25
_diffrn_measured_fraction_theta_full 0.992
_diffrn_measured_fraction_theta_max 0.834
_diffrn_measurement_device_type 'Bruker Nonius X8Apex CCD area-detector'
_diffrn_measurement_method 'combined omega- and phi-scans'
_diffrn_radiation_monochromator graphite
_diffrn_radiation_type MoK\a
_diffrn_radiation_wavelength 0.71073
_diffrn_reflns_av_R_equivalents 0.0418
_diffrn_reflns_av_sigmaI/netI 0.0363
_diffrn_reflns_limit_h_max 14
_diffrn_reflns_limit_h_min -10
_diffrn_reflns_limit_k_max 12
_diffrn_reflns_limit_k_min -14
_diffrn_reflns_limit_l_max 15
_diffrn_reflns_limit_l_min -17
_diffrn_reflns_number 3094
_diffrn_reflns_theta_full 25.50
_diffrn_reflns_theta_max 30.18
_diffrn_reflns_theta_min 3.88
_diffrn_source 'fine-focus sealed tube'
_diffrn_standards_decay_% 0
_diffrn_standards_number 0
_exptl_absorpt_coefficient_mu 25.909
_exptl_absorpt_correction_T_max 0.3574
_exptl_absorpt_correction_T_min 0.1815
_exptl_absorpt_correction_type multi-scan
_exptl_absorpt_process_details 'Bruker SADABS'
_exptl_crystal_colour orange
_exptl_crystal_density_diffrn 4.528
_exptl_crystal_density_method 'not measured'
_exptl_crystal_description block
_exptl_crystal_F_000 2333
_exptl_crystal_size_max 0.10
_exptl_crystal_size_mid 0.08
_exptl_crystal_size_min 0.05
_refine_diff_density_max 0.904
_refine_diff_density_min -0.911
_refine_diff_density_rms 0.199
_refine_ls_extinction_coef 0.00027(5)
_refine_ls_extinction_expression Fc^*^=kFc[1+0.001xFc^2^\l^3^/sin(2\q)]^-1/4^
_refine_ls_extinction_method SHELXL
_refine_ls_goodness_of_fit_ref 1.014
_refine_ls_hydrogen_treatment noref
_refine_ls_matrix_type full
_refine_ls_number_parameters 48
_refine_ls_number_reflns 626
_refine_ls_number_restraints 0
_refine_ls_restrained_S_all 1.014
_refine_ls_R_factor_all 0.0351
_refine_ls_R_factor_gt 0.0265
_refine_ls_shift/su_max 0.000
_refine_ls_shift/su_mean 0.000
_refine_ls_structure_factor_coef Fsqd
_refine_ls_weighting_details 'calc w=1/[\s^2^(Fo^2^)+(0.0187P)^2^+3.0471P] where P=(Fo^2^+2Fc^2^)/3'
_refine_ls_weighting_scheme calc
_refine_ls_wR_factor_gt 0.0434
_refine_ls_wR_factor_ref 0.0455
_reflns_number_gt 541
_reflns_number_total 626
_reflns_threshold_expression >2sigma(I)
_cod_data_source_file JSSC-2018-265-36.cif
_cod_data_source_block tm99t
_cod_original_sg_symbol_H-M 'I 41/a m d'
_cod_database_code 1560989

loop_
_symmetry_equiv_pos_as_xyz
'x, y, z'
'-y+1/4, x+3/4, z+1/4'
'-x, -y+1/2, z'
'y+1/4, -x+1/4, z+3/4'
'x, -y, -z'
'-x, y+1/2, -z'
'y+1/4, x+3/4, -z+1/4'
'-y+1/4, -x+1/4, -z+3/4'
'x+1/2, y+1/2, z+1/2'
'-y+3/4, x+5/4, z+3/4'
'-x+1/2, -y+1, z+1/2'
'y+3/4, -x+3/4, z+5/4'
'x+1/2, -y+1/2, -z+1/2'
'-x+1/2, y+1, -z+1/2'
'y+3/4, x+5/4, -z+3/4'
'-y+3/4, -x+3/4, -z+5/4'
'-x, -y, -z'
'y-1/4, -x-3/4, -z-1/4'
'x, y-1/2, -z'
'-y-1/4, x-1/4, -z-3/4'
'-x, y, z'
'x, -y-1/2, z'
'-y-1/4, -x-3/4, z-1/4'
'y-1/4, x-1/4, z-3/4'
'-x+1/2, -y+1/2, -z+1/2'
'y+1/4, -x-1/4, -z+1/4'
'x+1/2, y, -z+1/2'
'-y+1/4, x+1/4, -z-1/4'
'-x+1/2, y+1/2, z+1/2'
'x+1/2, -y, z+1/2'
'-y+1/4, -x-1/4, z+1/4'
'y+1/4, x+1/4, z-1/4'

loop_
_atom_site_label
_atom_site_type_symbol
_atom_site_fract_x
_atom_site_fract_y
_atom_site_fract_z
_atom_site_U_iso_or_equiv
_atom_site_adp_type
_atom_site_occupancy
_atom_site_symmetry_multiplicity
_atom_site_calc_flag
_atom_site_refinement_flags
_atom_site_disorder_assembly
_atom_site_disorder_group
Y1 Y 0.0000 0.01462(4) 0.34033(3) 0.00518(15) Uani 0.925 2 d SP . .
Eu1 Eu 0.0000 0.01462(4) 0.34033(3) 0.00518(15) Uani 0.075 2 d SP . .
Y2 Y 0.17308(3) 0.42308(3) 0.8750 0.00445(15) Uani 1 2 d S . .
S1 S 0.35270(12) 0.0000 0.0000 0.0101(3) Uani 1 2 d S . .
S2 S 0.0000 0.2500 0.3750 0.0108(6) Uani 1 8 d S . .
S3 S 0.0000 0.7500 0.1250 0.0063(5) Uani 1 8 d S . .
Si1 Si 0.0000 0.12495(12) 0.09513(10) 0.0042(3) Uani 1 2 d S . .
O1 O 0.1224(2) 0.1097(2) 0.04034(18) 0.0085(6) Uani 1 1 d . . .
O2 O 0.0000 0.0175(3) 0.1723(3) 0.0053(8) Uani 1 2 d S . .
O3 O 0.0000 0.2500 0.1476(4) 0.0107(12) Uani 1 4 d S . .

loop_
_atom_site_aniso_label
_atom_site_aniso_U_11
_atom_site_aniso_U_22
_atom_site_aniso_U_33
_atom_site_aniso_U_23
_atom_site_aniso_U_13
_atom_site_aniso_U_12
Y1 0.0055(3) 0.0067(3) 0.0034(3) -0.00111(18) 0.000 0.000
Eu1 0.0055(3) 0.0067(3) 0.0034(3) -0.00111(18) 0.000 0.000
Y2 0.00534(19) 0.00534(19) 0.0027(3) -0.00003(14) 0.00003(14) 0.0016(2)
S1 0.0078(7) 0.0158(8) 0.0068(7) 0.0043(6) 0.000 0.000
S2 0.0120(9) 0.0120(9) 0.0084(13) 0.000 0.000 0.000
S3 0.0063(8) 0.0063(8) 0.0064(13) 0.000 0.000 0.000
Si1 0.0053(7) 0.0044(7) 0.0028(7) 0.0004(6) 0.000 0.000
O1 0.0060(14) 0.0131(15) 0.0065(14) 0.0013(11) 0.0013(11) 0.0015(11)
O2 0.0058(19) 0.0014(19) 0.009(2) -0.0009(14) 0.000 0.000
O3 0.025(3) 0.003(3) 0.004(3) 0.000 0.000 0.000

loop_
_atom_type_symbol
_atom_type_description
_atom_type_scat_dispersion_real
_atom_type_scat_dispersion_imag
_atom_type_scat_source
Y Y -2.7962 3.5667 'International Tables Vol C Tables 4.2.6.8 and 6.1.1.4'
S S 0.1246 0.1234 'International Tables Vol C Tables 4.2.6.8 and 6.1.1.4'
Si Si 0.0817 0.0704 'International Tables Vol C Tables 4.2.6.8 and 6.1.1.4'
O O 0.0106 0.0060 'International Tables Vol C Tables 4.2.6.8 and 6.1.1.4'
Eu Eu -0.1578 3.6682 'International Tables Vol C Tables 4.2.6.8 and 6.1.1.4'

loop_
_geom_angle_atom_site_label_1
_geom_angle_atom_site_label_2
_geom_angle_atom_site_label_3
_geom_angle
_geom_angle_site_symmetry_1
_geom_angle_site_symmetry_3
O2 Y1 O1 74.31(8) . 24_556
O2 Y1 O1 74.31(8) . 2_545
O1 Y1 O1 84.79(13) 24_556 2_545
O2 Y1 S1 141.63(2) . 11_545
O1 Y1 S1 126.50(6) 24_556 11_545
O1 Y1 S1 76.14(6) 2_545 11_545
O2 Y1 S1 141.63(2) . 27_455
O1 Y1 S1 76.14(6) 24_556 27_455
O1 Y1 S1 126.50(6) 2_545 27_455
S1 Y1 S1 76.45(5) 11_545 27_455
O2 Y1 S2 98.93(9) . .
O1 Y1 S2 136.12(7) 24_556 .
O1 Y1 S2 136.12(7) 2_545 .
S1 Y1 S2 85.858(12) 11_545 .
S1 Y1 S2 85.858(12) 27_455 .
O2 Y1 Si1 91.85(8) . 12_444
O1 Y1 Si1 25.81(7) 24_556 12_444
O1 Y1 Si1 71.08(7) 2_545 12_444
S1 Y1 Si1 101.17(3) 11_545 12_444
S1 Y1 Si1 70.44(3) 27_455 12_444
S2 Y1 Si1 152.58(2) . 12_444
O2 Y1 Si1 91.85(8) . 2_545
O1 Y1 Si1 71.08(7) 24_556 2_545
O1 Y1 Si1 25.81(7) 2_545 2_545
S1 Y1 Si1 70.44(3) 11_545 2_545
S1 Y1 Si1 101.17(3) 27_455 2_545
S2 Y1 Si1 152.58(2) . 2_545
Si1 Y1 Si1 50.58(4) 12_444 2_545
O2 Y1 Y2 38.30(4) . 2_544
O1 Y1 Y2 38.40(6) 24_556 2_544
O1 Y1 Y2 87.06(6) 2_545 2_544
S1 Y1 Y2 159.444(19) 11_545 2_544
S1 Y1 Y2 105.33(2) 27_455 2_544
S2 Y1 Y2 114.636(14) . 2_544
Si1 Y1 Y2 61.54(2) 12_444 2_544
Si1 Y1 Y2 89.28(3) 2_545 2_544
O2 Y1 Y2 38.30(4) . 19_556
O1 Y1 Y2 87.06(6) 24_556 19_556
O1 Y1 Y2 38.40(6) 2_545 19_556
S1 Y1 Y2 105.33(2) 11_545 19_556
S1 Y1 Y2 159.444(19) 27_455 19_556
S2 Y1 Y2 114.636(14) . 19_556
Si1 Y1 Y2 89.28(3) 12_444 19_556
Si1 Y1 Y2 61.54(2) 2_545 19_556
Y2 Y1 Y2 65.786(15) 2_544 19_556
O2 Y1 Y2 97.02(2) . 9_444
O1 Y1 Y2 37.40(6) 24_556 9_444
O1 Y1 Y2 119.67(7) 2_545 9_444
S1 Y1 Y2 118.84(3) 11_545 9_444
S1 Y1 Y2 45.51(2) 27_455 9_444
S2 Y1 Y2 104.112(8) . 9_444
Si1 Y1 Y2 49.25(2) 12_444 9_444
Si1 Y1 Y2 99.45(2) 2_545 9_444
Y2 Y1 Y2 59.817(6) 2_544 9_444
Y2 Y1 Y2 122.397(15) 19_556 9_444
O2 Y1 Y2 97.02(2) . 20_657
O1 Y1 Y2 119.67(7) 24_556 20_657
O1 Y1 Y2 37.40(6) 2_545 20_657
S1 Y1 Y2 45.51(2) 11_545 20_657
S1 Y1 Y2 118.84(3) 27_455 20_657
S2 Y1 Y2 104.112(8) . 20_657
Si1 Y1 Y2 99.45(2) 12_444 20_657
Si1 Y1 Y2 49.25(2) 2_545 20_657
Y2 Y1 Y2 122.397(15) 2_544 20_657
Y2 Y1 Y2 59.817(6) 19_556 20_657
Y2 Y1 Y2 145.952(15) 9_444 20_657
O1 Y2 O1 146.10(14) 28_556 22_566
O1 Y2 O2 73.80(10) 28_556 19_566
O1 Y2 O2 96.93(10) 22_566 19_566
O1 Y2 O2 96.93(10) 28_556 4
O1 Y2 O2 73.80(10) 22_566 4
O2 Y2 O2 148.47(15) 19_566 4
O1 Y2 O1 127.73(8) 28_556 19_566
O1 Y2 O1 69.27(11) 22_566 19_566
O2 Y2 O1 61.94(10) 19_566 19_566
O2 Y2 O1 135.31(10) 4 19_566
O1 Y2 O1 69.27(11) 28_556 32_556
O1 Y2 O1 127.73(8) 22_566 32_556
O2 Y2 O1 135.31(10) 19_566 32_556
O2 Y2 O1 61.94(10) 4 32_556
O1 Y2 O1 127.46(12) 19_566 32_556
O1 Y2 S1 140.30(7) 28_556 19_566
O1 Y2 S1 70.38(7) 22_566 19_566
O2 Y2 S1 129.70(8) 19_566 19_566
O2 Y2 S1 76.44(7) 4 19_566
O1 Y2 S1 68.18(6) 19_566 19_566
O1 Y2 S1 73.34(6) 32_556 19_566
O1 Y2 S1 70.38(7) 28_556 28_556
O1 Y2 S1 140.30(7) 22_566 28_556
O2 Y2 S1 76.44(7) 19_566 28_556
O2 Y2 S1 129.70(8) 4 28_556
O1 Y2 S1 73.34(6) 19_566 28_556
O1 Y2 S1 68.18(6) 32_556 28_556
S1 Y2 S1 83.90(2) 19_566 28_556
O1 Y2 S3 73.05(7) 28_556 17_566
O1 Y2 S3 73.05(7) 22_566 17_566
O2 Y2 S3 74.23(7) 19_566 17_566
O2 Y2 S3 74.23(7) 4 17_566
O1 Y2 S3 116.27(6) 19_566 17_566
O1 Y2 S3 116.27(6) 32_556 17_566
S1 Y2 S3 138.052(10) 19_566 17_566
S1 Y2 S3 138.052(10) 28_556 17_566
O1 Y2 Si1 102.02(7) 28_556 19_566
O1 Y2 Si1 80.56(7) 22_566 19_566
O2 Y2 Si1 30.97(9) 19_566 19_566
O2 Y2 Si1 153.99(9) 4 19_566
O1 Y2 Si1 31.07(6) 19_566 19_566
O1 Y2 Si1 142.12(6) 32_556 19_566
S1 Y2 Si1 99.21(3) 19_566 19_566
S1 Y2 Si1 74.16(3) 28_556 19_566
S3 Y2 Si1 94.355(19) 17_566 19_566
O1 Y2 Si1 80.56(7) 28_556 4
O1 Y2 Si1 102.02(7) 22_566 4
O2 Y2 Si1 153.99(9) 19_566 4
O2 Y2 Si1 30.97(9) 4 4
O1 Y2 Si1 142.12(7) 19_566 4
O1 Y2 Si1 31.07(6) 32_556 4
S1 Y2 Si1 74.16(3) 19_566 4
S1 Y2 Si1 99.21(3) 28_556 4
S3 Y2 Si1 94.355(19) 17_566 4
Si1 Y2 Si1 171.29(4) 19_566 4
O1 Y2 Y1 39.73(6) 28_556 19_566
O1 Y2 Y1 131.58(7) 22_566 19_566
O2 Y2 Y1 36.43(8) 19_566 19_566
O2 Y2 Y1 134.93(8) 4 19_566
O1 Y2 Y1 89.18(6) 19_566 19_566
O1 Y2 Y1 100.05(6) 32_556 19_566
S1 Y2 Y1 141.404(16) 19_566 19_566
S1 Y2 Y1 59.170(8) 28_556 19_566
S3 Y2 Y1 79.579(10) 17_566 19_566
Si1 Y2 Y1 62.35(3) 19_566 19_566
Si1 Y2 Y1 119.44(3) 4 19_566
Eu1 S1 Y1 0.000(12) 27 27
Eu1 S1 Y1 103.55(5) 27 11_544
Y1 S1 Y1 103.55(5) 27 11_544
Eu1 S1 Eu1 103.55(5) 27 11_544
Y1 S1 Eu1 103.55(5) 27 11_544
Y1 S1 Eu1 0.000(12) 11_544 11_544
Eu1 S1 Y2 154.825(19) 27 18_566
Y1 S1 Y2 154.825(19) 27 18_566
Y1 S1 Y2 90.361(12) 11_544 18_566
Eu1 S1 Y2 90.361(12) 11_544 18_566
Eu1 S1 Y2 90.361(12) 27 19_556
Y1 S1 Y2 90.361(12) 27 19_556
Y1 S1 Y2 154.825(19) 11_544 19_556
Eu1 S1 Y2 154.825(19) 11_544 19_556
Y2 S1 Y2 85.14(4) 18_566 19_556
Eu1 S1 Eu1 122.307(16) 27 26
Y1 S1 Eu1 122.307(16) 27 26
Y1 S1 Eu1 81.233(16) 11_544 26
Eu1 S1 Eu1 81.233(16) 11_544 26
Y2 S1 Eu1 80.08(2) 18_566 26
Y2 S1 Eu1 73.59(2) 19_556 26
Eu1 S1 Eu1 81.233(16) 27 4_554
Y1 S1 Eu1 81.233(16) 27 4_554
Y1 S1 Eu1 122.307(16) 11_544 4_554
Eu1 S1 Eu1 122.307(16) 11_544 4_554
Y2 S1 Eu1 73.59(2) 18_566 4_554
Y2 S1 Eu1 80.08(2) 19_556 4_554
Eu1 S1 Eu1 144.04(5) 26 4_554
Eu1 S2 Y1 0.000(3) 18_566 18_566
Eu1 S2 Y1 91.647(3) 18_566 .
Y1 S2 Y1 91.647(3) 18_566 .
Eu1 S2 Eu1 160.480(19) 18_566 28_556
Y1 S2 Eu1 160.480(19) 18_566 28_556
Y1 S2 Eu1 91.647(3) . 28_556
Eu1 S2 Y1 160.480(19) 18_566 28_556
Y1 S2 Y1 160.480(19) 18_566 28_556
Y1 S2 Y1 91.647(3) . 28_556
Eu1 S2 Y1 0.000(19) 28_556 28_556
Eu1 S2 Y1 91.647(3) 18_566 3
Y1 S2 Y1 91.647(3) 18_566 3
Y1 S2 Y1 160.480(19) . 3
Eu1 S2 Y1 91.647(3) 28_556 3
Y1 S2 Y1 91.647(3) 28_556 3
Eu1 S2 Eu1 91.647(3) 18_566 3
Y1 S2 Eu1 91.647(3) 18_566 3
Y1 S2 Eu1 160.480(19) . 3
Eu1 S2 Eu1 91.647(3) 28_556 3
Y1 S2 Eu1 91.647(3) 28_556 3
Y1 S2 Eu1 0.000(19) 3 3
Y2 S3 Y2 180.0 19_566 17_566
Y2 S3 Y2 90.0 19_566 12_453
Y2 S3 Y2 90.0 17_566 12_453
Y2 S3 Y2 90.0 19_566 2_554
Y2 S3 Y2 90.0 17_566 2_554
Y2 S3 Y2 180.0 12_453 2_554
O1 Si1 O1 123.5(2) 21 .
O1 Si1 O3 107.55(12) 21 .
O1 Si1 O3 107.55(12) . .
O1 Si1 O2 102.21(12) 21 .
O1 Si1 O2 102.21(12) . .
O3 Si1 O2 113.9(2) . .
O1 Si1 Y2 53.74(10) 21 2_544
O1 Si1 Y2 123.06(12) . 2_544
O3 Si1 Y2 128.21(10) . 2_544
O2 Si1 Y2 48.68(7) . 2_544
O1 Si1 Y2 123.06(12) 21 19_556
O1 Si1 Y2 53.74(10) . 19_556
O3 Si1 Y2 128.21(10) . 19_556
O2 Si1 Y2 48.68(7) . 19_556
Y2 Si1 Y2 80.38(4) 2_544 19_556
O1 Si1 Y1 146.56(12) 21 4_554
O1 Si1 Y1 40.70(10) . 4_554
O3 Si1 Y1 67.97(4) . 4_554
O2 Si1 Y1 109.85(4) . 4_554
Y2 Si1 Y1 155.15(4) 2_544 4_554
Y2 Si1 Y1 74.969(11) 19_556 4_554
O1 Si1 Eu1 146.56(12) 21 4_554
O1 Si1 Eu1 40.70(10) . 4_554
O3 Si1 Eu1 67.97(4) . 4_554
O2 Si1 Eu1 109.85(4) . 4_554
Y2 Si1 Eu1 155.15(4) 2_544 4_554
Y2 Si1 Eu1 74.969(11) 19_556 4_554
Y1 Si1 Eu1 0.000(17) 4_554 4_554
O1 Si1 Eu1 40.70(10) 21 10_444
O1 Si1 Eu1 146.56(12) . 10_444
O3 Si1 Eu1 67.97(4) . 10_444
O2 Si1 Eu1 109.85(4) . 10_444
Y2 Si1 Eu1 74.969(11) 2_544 10_444
Y2 Si1 Eu1 155.15(4) 19_556 10_444
Y1 Si1 Eu1 129.37(4) 4_554 10_444
Eu1 Si1 Eu1 129.37(4) 4_554 10_444
O1 Si1 Y1 40.70(10) 21 10_444
O1 Si1 Y1 146.56(12) . 10_444
O3 Si1 Y1 67.97(4) . 10_444
O2 Si1 Y1 109.85(4) . 10_444
Y2 Si1 Y1 74.969(11) 2_544 10_444
Y2 Si1 Y1 155.15(4) 19_556 10_444
Y1 Si1 Y1 129.37(4) 4_554 10_444
Eu1 Si1 Y1 129.37(4) 4_554 10_444
Eu1 Si1 Y1 0.000(17) 10_444 10_444
Si1 O1 Y2 132.67(15) . 18_566
Si1 O1 Y1 113.49(14) . 4_554
Y2 O1 Y1 101.87(10) 18_566 4_554
Si1 O1 Eu1 113.49(14) . 4_554
Y2 O1 Eu1 101.87(10) 18_566 4_554
Y1 O1 Eu1 0.00(2) 4_554 4_554
Si1 O1 Y2 95.19(12) . 19_556
Y2 O1 Y2 103.72(10) 18_566 19_556
Y1 O1 Y2 106.99(10) 4_554 19_556
Eu1 O1 Y2 106.99(10) 4_554 19_556
Si1 O2 Y1 130.8(2) . .
Si1 O2 Y2 100.35(11) . 2_544
Y1 O2 Y2 105.27(10) . 2_544
Si1 O2 Y2 100.35(11) . 19_556
Y1 O2 Y2 105.27(10) . 19_556
Y2 O2 Y2 115.41(14) 2_544 19_556
Si1 O3 Si1 127.8(3) . 3

loop_
_geom_bond_atom_site_label_1
_geom_bond_atom_site_label_2
_geom_bond_distance
_geom_bond_site_symmetry_2
Y1 O2 2.286(4) .
Y1 O1 2.425(3) 24_556
Y1 O1 2.425(3) 2_545
Y1 S1 2.7737(10) 11_545
Y1 S1 2.7737(10) 27_455
Y1 S2 2.7825(5) .
Y1 Si1 3.4106(8) 12_444
Y1 Si1 3.4106(8) 2_545
Y1 Y2 3.7130(5) 2_544
Y1 Y2 3.7130(5) 19_556
Y1 Y2 3.9834(5) 9_444
Y1 Y2 3.9834(5) 20_657
Y2 O1 2.357(2) 28_556
Y2 O1 2.357(2) 22_566
Y2 O2 2.3855(19) 19_566
Y2 O2 2.3855(19) 4
Y2 O1 2.530(3) 19_566
Y2 O1 2.530(3) 32_556
Y2 S1 2.8416(11) 19_566
Y2 S1 2.8416(11) 28_556
Y2 S3 2.8517(5) 17_566
Y2 Si1 3.1246(11) 19_566
Y2 Si1 3.1246(11) 4
Y2 Y1 3.7130(5) 19_566
S1 Eu1 2.7737(10) 27
S1 Y1 2.7737(10) 27
S1 Y1 2.7737(10) 11_544
S1 Eu1 2.7737(10) 11_544
S1 Y2 2.8416(11) 18_566
S1 Y2 2.8416(11) 19_556
S1 Eu1 3.3237(5) 26
S1 Eu1 3.3237(5) 4_554
S2 Eu1 2.7825(5) 18_566
S2 Y1 2.7825(5) 18_566
S2 Eu1 2.7825(5) 28_556
S2 Y1 2.7825(5) 28_556
S2 Y1 2.7825(5) 3
S2 Eu1 2.7825(5) 3
S3 Y2 2.8517(5) 19_566
S3 Y2 2.8517(5) 17_566
S3 Y2 2.8517(5) 12_453
S3 Y2 2.8517(5) 2_554
Si1 O1 1.619(3) 21
Si1 O1 1.619(3) .
Si1 O3 1.623(3) .
Si1 O2 1.634(4) .
Si1 Y2 3.1246(11) 2_544
Si1 Y2 3.1246(11) 19_556
Si1 Y1 3.4106(8) 4_554
Si1 Eu1 3.4106(8) 4_554
Si1 Eu1 3.4106(8) 10_444
Si1 Y1 3.4106(8) 10_444
O1 Y2 2.357(2) 18_566
O1 Y1 2.425(3) 4_554
O1 Eu1 2.425(3) 4_554
O1 Y2 2.530(3) 19_556
O2 Y2 2.3855(19) 2_544
O2 Y2 2.3855(19) 19_556
O3 Si1 1.623(3) 3
